data_2220999
loop_
_publ_author_name
'Asghar, Muhammad Nadeem'
'Arshad, Muhammad Nadeem'
'Zia-ur-Rehman, Muhammad'
'Khan, Islam Ullah'
'Shafiq, Muhammad'

_publ_section_title
;
 3,5-Dimethyl-2,6-diphenyl-3,4,5,6-tetrahydro-2<i>H</i>-pyran-4-one
;
_journal_coeditor_code BT2850
_journal_issue 3
_journal_name_full 'Acta Crystallographica Section E'
_journal_page_first o463
_journal_paper_doi 10.1107/S1600536809001792
_journal_volume 65
_journal_year 2009
_chemical_formula_iupac 'C19 H20 O2'
_chemical_formula_moiety 'C19 H20 O2'
_chemical_formula_sum 'C19 H20 O2'
_chemical_formula_weight 280.35
_chemical_name_systematic
;
3,5-Dimethyl-2,6-diphenyl-3,4,5,6-tetrahydro-2<i>H</i>-pyran-4-one
;
_space_group_IT_number 61
_symmetry_cell_setting orthorhombic
_symmetry_space_group_name_Hall '-P 2ac 2ab'
_symmetry_space_group_name_H-M 'P b c a'
_atom_sites_solution_hydrogens geom
_atom_sites_solution_primary direct
_atom_sites_solution_secondary difmap
_audit_creation_method SHELXL-97
_cell_angle_alpha 90.00
_cell_angle_beta 90.00
_cell_angle_gamma 90.00
_cell_formula_units_Z 8
_cell_length_a 14.7247(10)
_cell_length_b 9.2803(7)
_cell_length_c 23.0393(16)
_cell_measurement_reflns_used 1807
_cell_measurement_temperature 296(2)
_cell_measurement_theta_max 21.73
_cell_measurement_theta_min 2.74
_cell_volume 3148.3(4)
_computing_cell_refinement 'SAINT (Bruker, 2006)'
_computing_data_collection 'APEX2 (Bruker, 2006)'
_computing_data_reduction 'SAINT (Bruker, 2006)'
_computing_molecular_graphics 'PLATON (Spek, 2003)'
_computing_publication_material 'SHELXTL (Sheldrick, 2008) and local programs'
_computing_structure_refinement 'SHELXL97 (Sheldrick, 2008)'
_computing_structure_solution 'SHELXS97 (Sheldrick, 2008)'
_diffrn_ambient_temperature 296(2)
_diffrn_detector_area_resol_mean 7.5
_diffrn_measured_fraction_theta_full 0.991
_diffrn_measured_fraction_theta_max 0.991
_diffrn_measurement_device_type 'Bruker APEXII CCD area-detector'
_diffrn_measurement_method '\f and \w'
_diffrn_radiation_monochromator graphite
_diffrn_radiation_source 'fine-focus sealed tube'
_diffrn_radiation_type MoK\a
_diffrn_radiation_wavelength 0.71073
_diffrn_reflns_av_R_equivalents 0.0833
_diffrn_reflns_av_sigmaI/netI 0.0916
_diffrn_reflns_limit_h_max 19
_diffrn_reflns_limit_h_min -12
_diffrn_reflns_limit_k_max 12
_diffrn_reflns_limit_k_min -12
_diffrn_reflns_limit_l_max 28
_diffrn_reflns_limit_l_min -30
_diffrn_reflns_number 18754
_diffrn_reflns_theta_full 28.31
_diffrn_reflns_theta_max 28.31
_diffrn_reflns_theta_min 2.24
_exptl_absorpt_coefficient_mu 0.075
_exptl_absorpt_correction_type none
_exptl_absorpt_process_details None
_exptl_crystal_colour Orange
_exptl_crystal_density_diffrn 1.183
_exptl_crystal_density_method 'not measured'
_exptl_crystal_description Needles
_exptl_crystal_F_000 1200
_exptl_crystal_size_max 0.32
_exptl_crystal_size_mid 0.18
_exptl_crystal_size_min 0.11
_refine_diff_density_max 0.248
_refine_diff_density_min -0.202
_refine_ls_extinction_method none
_refine_ls_goodness_of_fit_ref 0.924
_refine_ls_hydrogen_treatment constr
_refine_ls_matrix_type full
_refine_ls_number_parameters 190
_refine_ls_number_reflns 3885
_refine_ls_number_restraints 0
_refine_ls_restrained_S_all 0.924
_refine_ls_R_factor_all 0.1714
_refine_ls_R_factor_gt 0.0495
_refine_ls_shift/su_max 0.000
_refine_ls_shift/su_mean 0.000
_refine_ls_structure_factor_coef Fsqd
_refine_ls_weighting_details 'calc w=1/[\s^2^(Fo^2^)+(0.0702P)^2^] where P=(Fo^2^+2Fc^2^)/3'
_refine_ls_weighting_scheme calc
_refine_ls_wR_factor_gt 0.1097
_refine_ls_wR_factor_ref 0.1627
_reflns_number_gt 1969
_reflns_number_total 3885
_reflns_threshold_expression I>2\s(I)
_cod_data_source_file bt2850.cif
_cod_data_source_block I
_cod_database_code 2220999
_cod_database_fobs_code 2220999

loop_
_symmetry_equiv_pos_as_xyz
'x, y, z'
'-x+1/2, -y, z+1/2'
'-x, y+1/2, -z+1/2'
'x+1/2, -y+1/2, -z'
'-x, -y, -z'
'x-1/2, y, -z-1/2'
'x, -y-1/2, z-1/2'
'-x-1/2, y-1/2, z'

loop_
_atom_site_type_symbol
_atom_site_label
_atom_site_fract_x
_atom_site_fract_y
_atom_site_fract_z
_atom_site_U_iso_or_equiv
_atom_site_adp_type
_atom_site_calc_flag
_atom_site_refinement_flags
_atom_site_occupancy
_atom_site_disorder_assembly
_atom_site_disorder_group
O O1 0.26436(11) 0.0831(2) 0.17630(7) 0.0820(6) Uani d . 1 . .
O O2 0.49065(9) 0.29668(16) 0.21555(6) 0.0484(4) Uani d . 1 . .
C C1 0.34164(16) 0.1191(2) 0.18707(11) 0.0536(6) Uani d . 1 . .
C C2 0.37801(14) 0.1225(2) 0.24820(9) 0.0509(6) Uani d . 1 . .
H H2 0.4268 0.0509 0.2507 0.061 Uiso calc R 1 . .
C C3 0.42129(14) 0.2730(2) 0.25768(9) 0.0481(6) Uani d . 1 . .
H H3 0.3741 0.3463 0.2524 0.058 Uiso calc R 1 . .
C C4 0.40680(15) 0.1656(3) 0.14038(9) 0.0524(6) Uani d . 1 . .
H H4 0.4528 0.0897 0.1371 0.063 Uiso calc R 1 . .
C C5 0.45719(15) 0.3048(3) 0.15765(9) 0.0493(6) Uani d . 1 . .
H H5 0.4149 0.3860 0.1549 0.059 Uiso calc R 1 . .
C C6 0.46250(14) 0.2921(2) 0.31692(9) 0.0466(6) Uani d . 1 . .
C C7 0.41229(16) 0.3486(2) 0.36203(10) 0.0530(6) Uani d . 1 . .
H H7 0.3527 0.3773 0.3553 0.064 Uiso calc R 1 . .
C C8 0.44825(17) 0.3634(3) 0.41681(11) 0.0622(7) Uani d . 1 . .
H H8 0.4130 0.4013 0.4466 0.075 Uiso calc R 1 . .
C C9 0.53592(18) 0.3224(3) 0.42750(11) 0.0672(7) Uani d . 1 . .
H H9 0.5602 0.3317 0.4646 0.081 Uiso calc R 1 . .
C C10 0.58800(17) 0.2672(3) 0.38303(11) 0.0649(7) Uani d . 1 . .
H H10 0.6479 0.2405 0.3900 0.078 Uiso calc R 1 . .
C C11 0.55156(15) 0.2515(3) 0.32831(10) 0.0562(6) Uani d . 1 . .
H H11 0.5870 0.2133 0.2986 0.067 Uiso calc R 1 . .
C C12 0.53684(15) 0.3335(2) 0.11866(9) 0.0464(6) Uani d . 1 . .
C C13 0.61089(15) 0.2416(3) 0.11876(10) 0.0581(7) Uani d . 1 . .
H H13 0.6120 0.1635 0.1440 0.070 Uiso calc R 1 . .
C C14 0.68301(16) 0.2649(3) 0.08169(13) 0.0701(8) Uani d . 1 . .
H H14 0.7325 0.2026 0.0823 0.084 Uiso calc R 1 . .
C C15 0.68223(19) 0.3787(4) 0.04411(12) 0.0749(8) Uani d . 1 . .
H H15 0.7307 0.3933 0.0189 0.090 Uiso calc R 1 . .
C C16 0.6098(2) 0.4710(3) 0.04381(11) 0.0745(8) Uani d . 1 . .
H H16 0.6094 0.5494 0.0187 0.089 Uiso calc R 1 . .
C C17 0.53748(17) 0.4482(3) 0.08070(10) 0.0607(7) Uani d . 1 . .
H H17 0.4884 0.5112 0.0799 0.073 Uiso calc R 1 . .
C C18 0.30683(16) 0.0820(3) 0.29241(11) 0.0744(8) Uani d . 1 . .
H H18A 0.3330 0.0846 0.3306 0.112 Uiso calc R 1 . .
H H18B 0.2850 -0.0134 0.2844 0.112 Uiso calc R 1 . .
H H18C 0.2573 0.1490 0.2904 0.112 Uiso calc R 1 . .
C C19 0.36211(17) 0.1792(3) 0.08100(11) 0.0801(9) Uani d . 1 . .
H H19A 0.4068 0.2073 0.0528 0.120 Uiso calc R 1 . .
H H19B 0.3151 0.2507 0.0826 0.120 Uiso calc R 1 . .
H H19C 0.3363 0.0881 0.0701 0.120 Uiso calc R 1 . .

loop_
_atom_site_aniso_label
_atom_site_aniso_U_11
_atom_site_aniso_U_22
_atom_site_aniso_U_33
_atom_site_aniso_U_12
_atom_site_aniso_U_13
_atom_site_aniso_U_23
O1 0.0478(10) 0.1251(17) 0.0730(12) -0.0189(11) -0.0087(9) -0.0002(11)
O2 0.0483(9) 0.0578(9) 0.0389(9) -0.0037(7) 0.0026(7) 0.0010(8)
C1 0.0424(14) 0.0601(15) 0.0582(16) -0.0004(12) -0.0031(12) -0.0027(13)
C2 0.0448(13) 0.0581(14) 0.0500(15) -0.0028(11) -0.0009(12) 0.0031(12)
C3 0.0447(12) 0.0545(14) 0.0450(14) 0.0039(11) 0.0017(11) 0.0024(12)
C4 0.0433(14) 0.0677(17) 0.0462(14) -0.0014(11) -0.0047(12) -0.0027(12)
C5 0.0501(14) 0.0552(14) 0.0427(14) 0.0081(11) -0.0033(12) 0.0029(11)
C6 0.0443(13) 0.0492(13) 0.0463(14) -0.0017(11) 0.0014(11) 0.0033(12)
C7 0.0537(15) 0.0565(15) 0.0489(15) 0.0024(11) 0.0035(13) -0.0002(12)
C8 0.0755(18) 0.0663(17) 0.0447(15) -0.0013(14) 0.0069(14) -0.0003(13)
C9 0.080(2) 0.0714(18) 0.0503(16) -0.0095(15) -0.0124(16) 0.0052(14)
C10 0.0531(16) 0.0769(19) 0.0646(18) 0.0011(13) -0.0129(14) 0.0070(15)
C11 0.0509(14) 0.0659(16) 0.0518(15) 0.0019(12) 0.0004(13) -0.0004(13)
C12 0.0487(14) 0.0514(14) 0.0391(13) -0.0006(11) -0.0002(11) -0.0006(11)
C13 0.0478(14) 0.0622(16) 0.0644(17) 0.0017(12) 0.0012(13) 0.0047(13)
C14 0.0489(15) 0.086(2) 0.076(2) 0.0030(14) 0.0021(15) -0.0113(18)
C15 0.0689(19) 0.105(2) 0.0512(17) -0.0200(18) 0.0112(15) -0.0052(17)
C16 0.089(2) 0.083(2) 0.0518(17) -0.0164(17) 0.0014(17) 0.0147(15)
C17 0.0705(17) 0.0613(16) 0.0502(15) 0.0059(13) -0.0026(14) 0.0067(14)
C18 0.0675(17) 0.089(2) 0.0669(18) -0.0198(15) 0.0073(15) 0.0073(15)
C19 0.0700(18) 0.120(2) 0.0506(17) -0.0133(16) -0.0127(14) -0.0010(16)

loop_
_atom_type_symbol
_atom_type_description
_atom_type_scat_dispersion_real
_atom_type_scat_dispersion_imag
_atom_type_scat_source
C C 0.0033 0.0016 'International Tables Vol C Tables 4.2.6.8 and 6.1.1.4'
H H 0.0000 0.0000 'International Tables Vol C Tables 4.2.6.8 and 6.1.1.4'
O O 0.0106 0.0060 'International Tables Vol C Tables 4.2.6.8 and 6.1.1.4'

loop_
_geom_angle_atom_site_label_1
_geom_angle_atom_site_label_2
_geom_angle_atom_site_label_3
_geom_angle_site_symmetry_1
_geom_angle_site_symmetry_3
_geom_angle
_geom_angle_publ_flag
C5 O2 C3 . . 113.45(15) ?
O1 C1 C4 . . 122.1(2) ?
O1 C1 C2 . . 122.1(2) ?
C4 C1 C2 . . 115.83(18) ?
C1 C2 C18 . . 112.26(18) ?
C1 C2 C3 . . 107.24(17) ?
C18 C2 C3 . . 114.50(19) ?
C1 C2 H2 . . 107.5 ?
C18 C2 H2 . . 107.5 ?
C3 C2 H2 . . 107.5 ?
O2 C3 C6 . . 108.08(16) ?
O2 C3 C2 . . 109.72(17) ?
C6 C3 C2 . . 113.57(18) ?
O2 C3 H3 . . 108.4 ?
C6 C3 H3 . . 108.4 ?
C2 C3 H3 . . 108.4 ?
C1 C4 C19 . . 112.98(19) ?
C1 C4 C5 . . 111.25(18) ?
C19 C4 C5 . . 111.73(19) ?
C1 C4 H4 . . 106.8 ?
C19 C4 H4 . . 106.8 ?
C5 C4 H4 . . 106.8 ?
O2 C5 C12 . . 107.44(17) ?
O2 C5 C4 . . 111.32(18) ?
C12 C5 C4 . . 111.73(18) ?
O2 C5 H5 . . 108.8 ?
C12 C5 H5 . . 108.8 ?
C4 C5 H5 . . 108.8 ?
C7 C6 C11 . . 117.8(2) ?
C7 C6 C3 . . 120.8(2) ?
C11 C6 C3 . . 121.3(2) ?
C8 C7 C6 . . 121.5(2) ?
C8 C7 H7 . . 119.2 ?
C6 C7 H7 . . 119.2 ?
C9 C8 C7 . . 120.0(2) ?
C9 C8 H8 . . 120.0 ?
C7 C8 H8 . . 120.0 ?
C8 C9 C10 . . 119.6(2) ?
C8 C9 H9 . . 120.2 ?
C10 C9 H9 . . 120.2 ?
C11 C10 C9 . . 120.2(2) ?
C11 C10 H10 . . 119.9 ?
C9 C10 H10 . . 119.9 ?
C10 C11 C6 . . 120.8(2) ?
C10 C11 H11 . . 119.6 ?
C6 C11 H11 . . 119.6 ?
C17 C12 C13 . . 118.1(2) ?
C17 C12 C5 . . 121.5(2) ?
C13 C12 C5 . . 120.3(2) ?
C14 C13 C12 . . 120.6(2) ?
C14 C13 H13 . . 119.7 ?
C12 C13 H13 . . 119.7 ?
C15 C14 C13 . . 120.5(2) ?
C15 C14 H14 . . 119.8 ?
C13 C14 H14 . . 119.8 ?
C14 C15 C16 . . 119.6(3) ?
C14 C15 H15 . . 120.2 ?
C16 C15 H15 . . 120.2 ?
C15 C16 C17 . . 120.2(3) ?
C15 C16 H16 . . 119.9 ?
C17 C16 H16 . . 119.9 ?
C12 C17 C16 . . 121.0(2) ?
C12 C17 H17 . . 119.5 ?
C16 C17 H17 . . 119.5 ?
C2 C18 H18A . . 109.5 ?
C2 C18 H18B . . 109.5 ?
H18A C18 H18B . . 109.5 ?
C2 C18 H18C . . 109.5 ?
H18A C18 H18C . . 109.5 ?
H18B C18 H18C . . 109.5 ?
C4 C19 H19A . . 109.5 ?
C4 C19 H19B . . 109.5 ?
H19A C19 H19B . . 109.5 ?
C4 C19 H19C . . 109.5 ?
H19A C19 H19C . . 109.5 ?
H19B C19 H19C . . 109.5 ?

loop_
_geom_bond_atom_site_label_1
_geom_bond_atom_site_label_2
_geom_bond_site_symmetry_2
_geom_bond_distance
_geom_bond_publ_flag
O1 C1 . 1.212(2) ?
O2 C5 . 1.424(2) ?
O2 C3 . 1.426(2) ?
C1 C4 . 1.504(3) ?
C1 C2 . 1.507(3) ?
C2 C18 . 1.509(3) ?
C2 C3 . 1.550(3) ?
C2 H2 . 0.9800 ?
C3 C6 . 1.504(3) ?
C3 H3 . 0.9800 ?
C4 C19 . 1.523(3) ?
C4 C5 . 1.542(3) ?
C4 H4 . 0.9800 ?
C5 C12 . 1.501(3) ?
C5 H5 . 0.9800 ?
C6 C7 . 1.379(3) ?
C6 C11 . 1.389(3) ?
C7 C8 . 1.376(3) ?
C7 H7 . 0.9300 ?
C8 C9 . 1.368(3) ?
C8 H8 . 0.9300 ?
C9 C10 . 1.378(3) ?
C9 H9 . 0.9300 ?
C10 C11 . 1.378(3) ?
C10 H10 . 0.9300 ?
C11 H11 . 0.9300 ?
C12 C17 . 1.377(3) ?
C12 C13 . 1.385(3) ?
C13 C14 . 1.380(3) ?
C13 H13 . 0.9300 ?
C14 C15 . 1.366(4) ?
C14 H14 . 0.9300 ?
C15 C16 . 1.367(4) ?
C15 H15 . 0.9300 ?
C16 C17 . 1.379(3) ?
C16 H16 . 0.9300 ?
C17 H17 . 0.9300 ?
C18 H18A . 0.9600 ?
C18 H18B . 0.9600 ?
C18 H18C . 0.9600 ?
C19 H19A . 0.9600 ?
C19 H19B . 0.9600 ?
C19 H19C . 0.9600 ?

loop_
_geom_torsion_atom_site_label_1
_geom_torsion_atom_site_label_2
_geom_torsion_atom_site_label_3
_geom_torsion_atom_site_label_4
_geom_torsion_site_symmetry_1
_geom_torsion_site_symmetry_2
_geom_torsion_site_symmetry_3
_geom_torsion_site_symmetry_4
_geom_torsion
_geom_torsion_publ_flag
O1 C1 C2 C18 . . . . -2.1(3) ?
C4 C1 C2 C18 . . . . 177.0(2) ?
O1 C1 C2 C3 . . . . -128.7(2) ?
C4 C1 C2 C3 . . . . 50.3(2) ?
C5 O2 C3 C6 . . . . -170.35(17) ?
C5 O2 C3 C2 . . . . 65.3(2) ?
C1 C2 C3 O2 . . . . -57.9(2) ?
C18 C2 C3 O2 . . . . 176.88(18) ?
C1 C2 C3 C6 . . . . -178.93(18) ?
C18 C2 C3 C6 . . . . 55.8(3) ?
O1 C1 C4 C19 . . . . 6.9(3) ?
C2 C1 C4 C19 . . . . -172.2(2) ?
O1 C1 C4 C5 . . . . 133.5(2) ?
C2 C1 C4 C5 . . . . -45.6(3) ?
C3 O2 C5 C12 . . . . 178.60(17) ?
C3 O2 C5 C4 . . . . -58.8(2) ?
C1 C4 C5 O2 . . . . 46.6(2) ?
C19 C4 C5 O2 . . . . 173.93(18) ?
C1 C4 C5 C12 . . . . 166.75(18) ?
C19 C4 C5 C12 . . . . -66.0(2) ?
O2 C3 C6 C7 . . . . 146.3(2) ?
C2 C3 C6 C7 . . . . -91.7(2) ?
O2 C3 C6 C11 . . . . -34.7(3) ?
C2 C3 C6 C11 . . . . 87.3(3) ?
C11 C6 C7 C8 . . . . -0.6(3) ?
C3 C6 C7 C8 . . . . 178.4(2) ?
C6 C7 C8 C9 . . . . 0.3(4) ?
C7 C8 C9 C10 . . . . 0.4(4) ?
C8 C9 C10 C11 . . . . -0.9(4) ?
C9 C10 C11 C6 . . . . 0.6(4) ?
C7 C6 C11 C10 . . . . 0.1(3) ?
C3 C6 C11 C10 . . . . -178.8(2) ?
O2 C5 C12 C17 . . . . -125.9(2) ?
C4 C5 C12 C17 . . . . 111.7(2) ?
O2 C5 C12 C13 . . . . 56.2(3) ?
C4 C5 C12 C13 . . . . -66.2(3) ?
C17 C12 C13 C14 . . . . 0.0(3) ?
C5 C12 C13 C14 . . . . 177.9(2) ?
C12 C13 C14 C15 . . . . -0.3(4) ?
C13 C14 C15 C16 . . . . 0.8(4) ?
C14 C15 C16 C17 . . . . -0.9(4) ?
C13 C12 C17 C16 . . . . 0.0(3) ?
C5 C12 C17 C16 . . . . -178.0(2) ?
C15 C16 C17 C12 . . . . 0.5(4) ?

loop_
_cod_related_entry_id
_cod_related_entry_database
_cod_related_entry_code
1 ChemSpider 288795
